data_7120494
loop_
_publ_author_name
'Ando, Yuki'
'Kamatsuka, Takuto'
'Shinokubo, Hiroshi'
'Miyake, Yoshihiro'

_publ_section_title
;
 Selective \a-arylation of \a,\b-unsaturated imides mediated by a visible
 light photoredox catalyst
;
_journal_name_full 'Chem. Commun.'
_journal_paper_doi 10.1039/C7CC04776B
_journal_year 2017
_chemical_formula_moiety 'C32 H40 N2 O3'
_chemical_formula_sum 'C32 H40 N2 O3'
_chemical_formula_weight 500.66
_space_group_crystal_system monoclinic
_space_group_IT_number 14
_space_group_name_Hall '-P 2ybc'
_space_group_name_H-M_alt 'P 1 21/c 1'
_symmetry_space_group_name_Hall '-P 2ybc'
_symmetry_space_group_name_H-M 'P 1 21/c 1'
_atom_sites_solution_hydrogens geom
_audit_creation_method SHELXL-2014/7
_audit_update_record
;
2017-06-17 deposited with the CCDC.
2017-07-26 downloaded from the CCDC.
;
_cell_angle_alpha 90
_cell_angle_beta 97.7210(10)
_cell_angle_gamma 90
_cell_formula_units_Z 4
_cell_length_a 24.5341(10)
_cell_length_b 10.0047(4)
_cell_length_c 11.5533(5)
_cell_measurement_reflns_used 7566
_cell_measurement_temperature 93(2)
_cell_measurement_theta_max 25.0909
_cell_measurement_theta_min 2.5133
_cell_volume 2810.1(2)
_computing_cell_refinement 'SAINT V8.34A (Bruker AXS Inc., 2013)'
_computing_data_collection 'Bruker APEX2'
_computing_data_reduction 'SAINT V8.34A (Bruker AXS Inc., 2013)'
_computing_molecular_graphics 'Bruker SHELXTL'
_computing_publication_material 'Bruker SHELXTL'
_computing_structure_refinement 'SHELXL-2014/7 (Sheldrick, 2014)'
_computing_structure_solution 'SHELXL-2014/7 (Sheldrick, 2014)'
_diffrn_ambient_temperature 93(2)
_diffrn_detector_area_resol_mean 10.4167
_diffrn_measured_fraction_theta_full 0.986
_diffrn_measured_fraction_theta_max 0.986
_diffrn_measurement_device_type 'Bruker D8 QUEST'
_diffrn_measurement_method '\f and \w scans'
_diffrn_radiation_monochromator ImuS
_diffrn_radiation_type MoK\a
_diffrn_radiation_wavelength 0.71073
_diffrn_reflns_av_R_equivalents 0.0356
_diffrn_reflns_av_unetI/netI 0.0364
_diffrn_reflns_Laue_measured_fraction_full 0.986
_diffrn_reflns_Laue_measured_fraction_max 0.986
_diffrn_reflns_limit_h_max 28
_diffrn_reflns_limit_h_min -29
_diffrn_reflns_limit_k_max 11
_diffrn_reflns_limit_k_min -11
_diffrn_reflns_limit_l_max 12
_diffrn_reflns_limit_l_min -13
_diffrn_reflns_number 18946
_diffrn_reflns_point_group_measured_fraction_full 0.986
_diffrn_reflns_point_group_measured_fraction_max 0.986
_diffrn_reflns_theta_full 25.131
_diffrn_reflns_theta_max 25.131
_diffrn_reflns_theta_min 2.201
_exptl_absorpt_coefficient_mu 0.075
_exptl_absorpt_correction_T_max 1.00
_exptl_absorpt_correction_T_min 0.93
_exptl_absorpt_correction_type multi-scan
_exptl_absorpt_process_details 'SADABS V2014/5 (Bruker AXS Inc.)'
_exptl_crystal_colour colourless
_exptl_crystal_density_diffrn 1.183
_exptl_crystal_density_method 'not measured'
_exptl_crystal_description prism
_exptl_crystal_F_000 1080
_exptl_crystal_size_max 0.360
_exptl_crystal_size_mid 0.060
_exptl_crystal_size_min 0.040
_refine_diff_density_max 0.191
_refine_diff_density_min -0.313
_refine_diff_density_rms 0.060
_refine_ls_extinction_method none
_refine_ls_goodness_of_fit_ref 1.070
_refine_ls_hydrogen_treatment constr
_refine_ls_matrix_type full
_refine_ls_number_parameters 342
_refine_ls_number_reflns 4939
_refine_ls_number_restraints 0
_refine_ls_restrained_S_all 1.070
_refine_ls_R_factor_all 0.0627
_refine_ls_R_factor_gt 0.0433
_refine_ls_shift/su_max 0.001
_refine_ls_shift/su_mean 0.000
_refine_ls_structure_factor_coef Fsqd
_refine_ls_weighting_details 'w=1/[\s^2^(Fo^2^)+(0.0524P)^2^+1.0764P] where P=(Fo^2^+2Fc^2^)/3'
_refine_ls_weighting_scheme calc
_refine_ls_wR_factor_gt 0.1020
_refine_ls_wR_factor_ref 0.1115
_reflns_Friedel_coverage 0.000
_reflns_number_gt 3848
_reflns_number_total 4939
_reflns_threshold_expression 'I > 2\s(I)'
_cod_data_source_file c7cc04776b2.cif
_cod_data_source_block ando20160721_1_0ma_a
_cod_database_code 7120494
_shelx_shelxl_version_number 2014/7
_shelx_space_group_comment
;
The symmetry employed for this shelxl refinement is uniquely defined
by the following loop, which should always be used as a source of
symmetry information in preference to the above space-group names.
They are only intended as comments.
;

loop_
_space_group_symop_operation_xyz
'x, y, z'
'-x, y+1/2, -z+1/2'
'-x, -y, -z'
'x, -y-1/2, z-1/2'

loop_
_atom_site_label
_atom_site_type_symbol
_atom_site_fract_x
_atom_site_fract_y
_atom_site_fract_z
_atom_site_U_iso_or_equiv
_atom_site_adp_type
_atom_site_occupancy
_atom_site_site_symmetry_order
_atom_site_calc_flag
_atom_site_refinement_flags_posn
_atom_site_refinement_flags_adp
O001 O 0.50374(5) 0.27052(12) 0.87652(10) 0.0224(3) Uani 1 1 d . .
O002 O 0.46749(5) 0.37348(13) 0.71277(11) 0.0257(3) Uani 1 1 d . .
O003 O 0.35913(5) 0.51193(12) 0.93647(10) 0.0233(3) Uani 1 1 d . .
N004 N 0.43443(5) 0.41077(13) 0.88999(11) 0.0151(3) Uani 1 1 d . .
N005 N 0.23440(5) 0.23754(13) 0.42694(12) 0.0165(3) Uani 1 1 d . .
C006 C 0.34323(6) 0.48030(15) 0.65598(14) 0.0136(4) Uani 1 1 d . .
C007 C 0.35520(6) 0.45658(15) 0.53981(14) 0.0137(4) Uani 1 1 d . .
C008 C 0.40259(7) 0.50708(16) 0.49602(14) 0.0156(4) Uani 1 1 d . .
H25 H 0.4281 0.5596 0.5459 0.019 Uiso 1 1 calc R U
C009 C 0.14986(7) 0.48939(16) 0.24786(14) 0.0149(4) Uani 1 1 d . .
C00A C 0.19190(6) 0.29412(16) 0.34884(14) 0.0141(4) Uani 1 1 d . .
C00B C 0.19095(7) 0.43201(16) 0.32656(14) 0.0151(4) Uani 1 1 d . .
H26 H 0.2190 0.4872 0.3661 0.018 Uiso 1 1 calc R U
C00C C 0.32937(7) 0.35437(16) 0.34683(14) 0.0166(4) Uani 1 1 d . .
H27 H 0.3044 0.3026 0.2950 0.020 Uiso 1 1 calc R U
C00D C 0.38039(7) 0.56515(16) 0.74410(14) 0.0156(4) Uani 1 1 d . .
H34 H 0.4169 0.5768 0.7158 0.019 Uiso 1 1 calc R U
C00E C 0.26976(6) 0.32460(16) 0.50212(14) 0.0149(4) Uani 1 1 d . .
C00F C 0.46794(7) 0.35501(17) 0.81570(15) 0.0176(4) Uani 1 1 d . .
C00G C 0.15018(6) 0.21463(17) 0.29020(14) 0.0159(4) Uani 1 1 d . .
H28 H 0.1502 0.1213 0.3051 0.019 Uiso 1 1 calc R U
C00H C 0.44378(7) 0.34829(17) 1.00595(14) 0.0180(4) Uani 1 1 d . .
H35 H 0.4136 0.2863 1.0181 0.022 Uiso 1 1 calc R U
H36 H 0.4480 0.4161 1.0690 0.022 Uiso 1 1 calc R U
C00I C 0.38878(7) 0.49529(16) 0.86197(15) 0.0168(4) Uani 1 1 d . .
C00J C 0.10864(6) 0.26954(17) 0.21032(14) 0.0160(4) Uani 1 1 d . .
C00K C 0.41256(7) 0.48248(16) 0.38448(15) 0.0181(4) Uani 1 1 d . .
H29 H 0.4446 0.5179 0.3579 0.022 Uiso 1 1 calc R U
C00L C 0.15055(7) 0.64172(17) 0.22882(15) 0.0193(4) Uani 1 1 d . .
C00M C 0.10878(7) 0.40709(17) 0.19039(14) 0.0167(4) Uani 1 1 d . .
H30 H 0.0804 0.4456 0.1367 0.020 Uiso 1 1 calc R U
C00N C 0.25866(7) 0.35305(16) 0.61172(14) 0.0171(4) Uani 1 1 d . .
H31 H 0.2259 0.3199 0.6370 0.021 Uiso 1 1 calc R U
C00O C 0.31785(6) 0.37754(15) 0.46209(14) 0.0143(4) Uani 1 1 d . .
C00P C 0.49740(7) 0.27363(18) 0.99918(15) 0.0210(4) Uani 1 1 d . .
H37 H 0.5287 0.3208 1.0447 0.025 Uiso 1 1 calc R U
H38 H 0.4955 0.1818 1.0303 0.025 Uiso 1 1 calc R U
C00Q C 0.37538(7) 0.40461(17) 0.30869(15) 0.0187(4) Uani 1 1 d . .
H32 H 0.3824 0.3873 0.2312 0.022 Uiso 1 1 calc R U
C00R C 0.35481(7) 0.70395(17) 0.75883(15) 0.0212(4) Uani 1 1 d . .
H39 H 0.3183 0.6925 0.7850 0.025 Uiso 1 1 calc R U
H40 H 0.3784 0.7542 0.8201 0.025 Uiso 1 1 calc R U
C00S C 0.29524(7) 0.43108(16) 0.68781(15) 0.0168(4) Uani 1 1 d . .
H33 H 0.2864 0.4503 0.7637 0.020 Uiso 1 1 calc R U
C00T C 0.22618(7) 0.10481(17) 0.47530(16) 0.0216(4) Uani 1 1 d . .
H1 H 0.1938 0.1064 0.5167 0.032 Uiso 1 1 calc R U
H2 H 0.2587 0.0799 0.5298 0.032 Uiso 1 1 calc R U
H3 H 0.2205 0.0393 0.4117 0.032 Uiso 1 1 calc R U
C00U C 0.34830(8) 0.78447(17) 0.64608(17) 0.0247(4) Uani 1 1 d . .
H4 H 0.3845 0.7987 0.6211 0.037 Uiso 1 1 calc R U
H5 H 0.3315 0.8711 0.6592 0.037 Uiso 1 1 calc R U
H6 H 0.3247 0.7355 0.5852 0.037 Uiso 1 1 calc R U
C00V C 0.06501(7) 0.17656(17) 0.14455(15) 0.0201(4) Uani 1 1 d . .
C00W C 0.10376(8) 0.68818(19) 0.13693(18) 0.0303(5) Uani 1 1 d . .
H7 H 0.1067 0.6434 0.0626 0.045 Uiso 1 1 calc R U
H8 H 0.1062 0.7851 0.1267 0.045 Uiso 1 1 calc R U
H9 H 0.0684 0.6658 0.1626 0.045 Uiso 1 1 calc R U
C00X C 0.20494(7) 0.68243(18) 0.18755(18) 0.0292(5) Uani 1 1 d . .
H10 H 0.2356 0.6552 0.2460 0.044 Uiso 1 1 calc R U
H11 H 0.2057 0.7796 0.1773 0.044 Uiso 1 1 calc R U
H12 H 0.2083 0.6385 0.1130 0.044 Uiso 1 1 calc R U
C00Y C 0.04149(8) 0.0823(2) 0.22985(17) 0.0343(5) Uani 1 1 d . .
H13 H 0.0258 0.1350 0.2888 0.051 Uiso 1 1 calc R U
H14 H 0.0709 0.0250 0.2683 0.051 Uiso 1 1 calc R U
H15 H 0.0127 0.0266 0.1870 0.051 Uiso 1 1 calc R U
C00Z C 0.14481(9) 0.71182(19) 0.34449(17) 0.0340(5) Uani 1 1 d . .
H16 H 0.1099 0.6859 0.3705 0.051 Uiso 1 1 calc R U
H17 H 0.1455 0.8089 0.3333 0.051 Uiso 1 1 calc R U
H18 H 0.1754 0.6855 0.4036 0.051 Uiso 1 1 calc R U
C010 C 0.09235(8) 0.0930(2) 0.05695(18) 0.0322(5) Uani 1 1 d . .
H19 H 0.1236 0.0440 0.0984 0.048 Uiso 1 1 calc R U
H20 H 0.1053 0.1522 -0.0012 0.048 Uiso 1 1 calc R U
H21 H 0.0656 0.0295 0.0177 0.048 Uiso 1 1 calc R U
C011 C 0.01739(8) 0.2546(2) 0.0770(2) 0.0378(6) Uani 1 1 d . .
H22 H -0.0095 0.1919 0.0370 0.057 Uiso 1 1 calc R U
H23 H 0.0315 0.3124 0.0193 0.057 Uiso 1 1 calc R U
H24 H -0.0003 0.3095 0.1315 0.057 Uiso 1 1 calc R U

loop_
_atom_site_aniso_label
_atom_site_aniso_U_11
_atom_site_aniso_U_22
_atom_site_aniso_U_33
_atom_site_aniso_U_23
_atom_site_aniso_U_13
_atom_site_aniso_U_12
O001 0.0207(6) 0.0268(7) 0.0203(7) 0.0065(5) 0.0049(5) 0.0076(5)
O002 0.0261(7) 0.0323(7) 0.0199(7) 0.0058(6) 0.0076(5) 0.0090(6)
O003 0.0251(7) 0.0278(7) 0.0174(7) -0.0024(5) 0.0047(6) 0.0067(5)
N004 0.0161(7) 0.0159(7) 0.0131(7) 0.0005(6) 0.0014(6) 0.0016(6)
N005 0.0168(7) 0.0129(7) 0.0186(8) 0.0039(6) -0.0026(6) -0.0034(6)
C006 0.0159(8) 0.0103(8) 0.0139(9) 0.0021(7) -0.0003(7) 0.0024(6)
C007 0.0145(8) 0.0096(8) 0.0164(9) 0.0025(7) 0.0004(7) 0.0026(6)
C008 0.0162(8) 0.0128(8) 0.0175(9) 0.0008(7) 0.0008(7) -0.0009(7)
C009 0.0157(8) 0.0170(9) 0.0132(9) 0.0003(7) 0.0057(7) 0.0010(7)
C00A 0.0126(8) 0.0181(9) 0.0126(9) 0.0005(7) 0.0047(7) -0.0007(7)
C00B 0.0148(8) 0.0164(8) 0.0143(9) -0.0022(7) 0.0025(7) -0.0026(7)
C00C 0.0191(9) 0.0140(8) 0.0163(9) 0.0002(7) 0.0003(7) 0.0016(7)
C00D 0.0164(8) 0.0148(8) 0.0156(9) -0.0007(7) 0.0016(7) 0.0004(7)
C00E 0.0138(8) 0.0132(8) 0.0167(9) 0.0034(7) -0.0012(7) 0.0007(6)
C00F 0.0160(9) 0.0174(9) 0.0192(10) 0.0028(8) 0.0018(7) 0.0003(7)
C00G 0.0169(8) 0.0152(8) 0.0162(9) -0.0003(7) 0.0047(7) -0.0019(7)
C00H 0.0192(9) 0.0194(9) 0.0148(9) 0.0020(7) 0.0003(7) 0.0003(7)
C00I 0.0167(9) 0.0152(9) 0.0183(9) -0.0059(7) 0.0013(8) -0.0014(7)
C00J 0.0141(8) 0.0210(9) 0.0137(9) -0.0023(7) 0.0047(7) -0.0024(7)
C00K 0.0178(9) 0.0163(9) 0.0214(10) 0.0028(7) 0.0068(7) -0.0009(7)
C00L 0.0200(9) 0.0155(9) 0.0217(10) 0.0013(7) 0.0008(7) 0.0010(7)
C00M 0.0149(8) 0.0210(9) 0.0138(9) 0.0003(7) 0.0004(7) 0.0013(7)
C00N 0.0134(8) 0.0184(9) 0.0196(10) 0.0060(7) 0.0020(7) -0.0005(7)
C00O 0.0165(8) 0.0107(8) 0.0152(9) 0.0036(7) 0.0006(7) 0.0036(7)
C00P 0.0210(9) 0.0249(9) 0.0165(9) 0.0030(8) 0.0006(7) 0.0005(7)
C00Q 0.0236(9) 0.0178(9) 0.0154(9) -0.0008(7) 0.0058(7) 0.0022(7)
C00R 0.0231(9) 0.0157(9) 0.0239(10) -0.0029(8) -0.0003(8) 0.0019(7)
C00S 0.0189(9) 0.0174(9) 0.0142(9) 0.0021(7) 0.0027(7) 0.0027(7)
C00T 0.0227(9) 0.0152(9) 0.0258(10) 0.0053(8) -0.0009(8) -0.0020(7)
C00U 0.0261(10) 0.0157(9) 0.0325(11) 0.0024(8) 0.0040(8) 0.0043(8)
C00V 0.0179(9) 0.0222(9) 0.0194(10) -0.0008(7) -0.0006(7) -0.0058(7)
C00W 0.0289(10) 0.0227(10) 0.0371(12) 0.0085(9) -0.0037(9) -0.0010(8)
C00X 0.0267(10) 0.0177(9) 0.0433(12) 0.0040(9) 0.0048(9) -0.0027(8)
C00Y 0.0273(11) 0.0450(12) 0.0296(11) 0.0001(10) 0.0003(9) -0.0201(9)
C00Z 0.0502(13) 0.0194(10) 0.0324(12) -0.0015(9) 0.0058(10) 0.0081(9)
C010 0.0323(11) 0.0334(11) 0.0311(11) -0.0131(9) 0.0048(9) -0.0128(9)
C011 0.0275(10) 0.0320(11) 0.0478(14) -0.0023(10) -0.0173(10) -0.0077(9)

loop_
_atom_type_symbol
_atom_type_description
_atom_type_scat_dispersion_real
_atom_type_scat_dispersion_imag
_atom_type_scat_source
C C 0.0033 0.0016 'International Tables Vol C Tables 4.2.6.8 and 6.1.1.4'
H H 0.0000 0.0000 'International Tables Vol C Tables 4.2.6.8 and 6.1.1.4'
N N 0.0061 0.0033 'International Tables Vol C Tables 4.2.6.8 and 6.1.1.4'
O O 0.0106 0.0060 'International Tables Vol C Tables 4.2.6.8 and 6.1.1.4'

loop_
_geom_angle_atom_site_label_1
_geom_angle_atom_site_label_2
_geom_angle_atom_site_label_3
_geom_angle
C00F O001 C00P 110.43(13)
C00F N004 C00I 128.40(14)
C00F N004 C00H 111.19(13)
C00I N004 C00H 119.22(14)
C00A N005 C00E 118.71(13)
C00A N005 C00T 118.84(13)
C00E N005 C00T 114.96(13)
C00S C006 C007 118.92(15)
C00S C006 C00D 118.51(15)
C007 C006 C00D 122.48(14)
C008 C007 C006 123.73(14)
C008 C007 C00O 117.27(15)
C006 C007 C00O 119.00(14)
C00K C008 C007 122.03(15)
C00K C008 H25 119.0
C007 C008 H25 119.0
C00B C009 C00M 118.78(15)
C00B C009 C00L 118.81(14)
C00M C009 C00L 122.40(14)
C00G C00A C00B 118.53(15)
C00G C00A N005 120.98(14)
C00B C00A N005 120.48(14)
C009 C00B C00A 121.31(15)
C009 C00B H26 119.3
C00A C00B H26 119.3
C00Q C00C C00O 121.49(15)
C00Q C00C H27 119.3
C00O C00C H27 119.3
C00I C00D C006 109.76(13)
C00I C00D C00R 108.86(14)
C006 C00D C00R 110.98(13)
C00I C00D H34 109.1
C006 C00D H34 109.1
C00R C00D H34 109.1
C00N C00E C00O 120.13(15)
C00N C00E N005 120.63(15)
C00O C00E N005 119.20(15)
O002 C00F O001 122.09(16)
O002 C00F N004 128.66(15)
O001 C00F N004 109.25(14)
C00J C00G C00A 121.33(15)
C00J C00G H28 119.3
C00A C00G H28 119.3
N004 C00H C00P 101.07(13)
N004 C00H H35 111.6
C00P C00H H35 111.6
N004 C00H H36 111.6
C00P C00H H36 111.6
H35 C00H H36 109.4
O003 C00I N004 117.07(15)
O003 C00I C00D 123.49(15)
N004 C00I C00D 119.38(15)
C00G C00J C00M 118.72(15)
C00G C00J C00V 119.15(15)
C00M C00J C00V 122.10(14)
C008 C00K C00Q 120.15(16)
C008 C00K H29 119.9
C00Q C00K H29 119.9
C00W C00L C00X 107.92(15)
C00W C00L C00Z 108.55(15)
C00X C00L C00Z 109.63(15)
C00W C00L C009 112.25(14)
C00X C00L C009 109.54(14)
C00Z C00L C009 108.92(14)
C00J C00M C009 121.33(15)
C00J C00M H30 119.3
C009 C00M H30 119.3
C00E C00N C00S 120.49(16)
C00E C00N H31 119.8
C00S C00N H31 119.8
C00C C00O C00E 121.49(15)
C00C C00O C007 119.20(15)
C00E C00O C007 119.31(15)
O001 C00P C00H 105.55(13)
O001 C00P H37 110.6
C00H C00P H37 110.6
O001 C00P H38 110.6
C00H C00P H38 110.6
H37 C00P H38 108.8
C00C C00Q C00K 119.85(16)
C00C C00Q H32 120.1
C00K C00Q H32 120.1
C00U C00R C00D 112.31(15)
C00U C00R H39 109.1
C00D C00R H39 109.1
C00U C00R H40 109.1
C00D C00R H40 109.1
H39 C00R H40 107.9
C006 C00S C00N 122.06(16)
C006 C00S H33 119.0
C00N C00S H33 119.0
N005 C00T H1 109.5
N005 C00T H2 109.5
H1 C00T H2 109.5
N005 C00T H3 109.5
H1 C00T H3 109.5
H2 C00T H3 109.5
C00R C00U H4 109.5
C00R C00U H5 109.5
H4 C00U H5 109.5
C00R C00U H6 109.5
H4 C00U H6 109.5
H5 C00U H6 109.5
C011 C00V C00Y 108.34(16)
C011 C00V C010 108.26(16)
C00Y C00V C010 108.95(16)
C011 C00V C00J 112.09(14)
C00Y C00V C00J 110.58(14)
C010 C00V C00J 108.55(14)
C00L C00W H7 109.5
C00L C00W H8 109.5
H7 C00W H8 109.5
C00L C00W H9 109.5
H7 C00W H9 109.5
H8 C00W H9 109.5
C00L C00X H10 109.5
C00L C00X H11 109.5
H10 C00X H11 109.5
C00L C00X H12 109.5
H10 C00X H12 109.5
H11 C00X H12 109.5
C00V C00Y H13 109.5
C00V C00Y H14 109.5
H13 C00Y H14 109.5
C00V C00Y H15 109.5
H13 C00Y H15 109.5
H14 C00Y H15 109.5
C00L C00Z H16 109.5
C00L C00Z H17 109.5
H16 C00Z H17 109.5
C00L C00Z H18 109.5
H16 C00Z H18 109.5
H17 C00Z H18 109.5
C00V C010 H19 109.5
C00V C010 H20 109.5
H19 C010 H20 109.5
C00V C010 H21 109.5
H19 C010 H21 109.5
H20 C010 H21 109.5
C00V C011 H22 109.5
C00V C011 H23 109.5
H22 C011 H23 109.5
C00V C011 H24 109.5
H22 C011 H24 109.5
H23 C011 H24 109.5

loop_
_geom_bond_atom_site_label_1
_geom_bond_atom_site_label_2
_geom_bond_distance
O001 C00F 1.347(2)
O001 C00P 1.447(2)
O002 C00F 1.202(2)
O003 C00I 1.211(2)
N004 C00F 1.383(2)
N004 C00I 1.406(2)
N004 C00H 1.468(2)
N005 C00A 1.403(2)
N005 C00E 1.436(2)
N005 C00T 1.465(2)
C006 C00S 1.371(2)
C006 C007 1.432(2)
C006 C00D 1.529(2)
C007 C008 1.422(2)
C007 C00O 1.432(2)
C008 C00K 1.366(2)
C008 H25 0.9500
C009 C00B 1.388(2)
C009 C00M 1.398(2)
C009 C00L 1.540(2)
C00A C00G 1.397(2)
C00A C00B 1.403(2)
C00B H26 0.9500
C00C C00Q 1.362(2)
C00C C00O 1.417(2)
C00C H27 0.9500
C00D C00I 1.520(2)
C00D C00R 1.543(2)
C00D H34 1.0000
C00E C00N 1.361(2)
C00E C00O 1.426(2)
C00G C00J 1.393(2)
C00G H28 0.9500
C00H C00P 1.524(2)
C00H H35 0.9900
C00H H36 0.9900
C00J C00M 1.395(2)
C00J C00V 1.539(2)
C00K C00Q 1.411(2)
C00K H29 0.9500
C00L C00W 1.528(2)
C00L C00X 1.531(3)
C00L C00Z 1.532(3)
C00M H30 0.9500
C00N C00S 1.406(2)
C00N H31 0.9500
C00P H37 0.9900
C00P H38 0.9900
C00Q H32 0.9500
C00R C00U 1.522(2)
C00R H39 0.9900
C00R H40 0.9900
C00S H33 0.9500
C00T H1 0.9800
C00T H2 0.9800
C00T H3 0.9800
C00U H4 0.9800
C00U H5 0.9800
C00U H6 0.9800
C00V C011 1.529(2)
C00V C00Y 1.532(3)
C00V C010 1.535(3)
C00W H7 0.9800
C00W H8 0.9800
C00W H9 0.9800
C00X H10 0.9800
C00X H11 0.9800
C00X H12 0.9800
C00Y H13 0.9800
C00Y H14 0.9800
C00Y H15 0.9800
C00Z H16 0.9800
C00Z H17 0.9800
C00Z H18 0.9800
C010 H19 0.9800
C010 H20 0.9800
C010 H21 0.9800
C011 H22 0.9800
C011 H23 0.9800
C011 H24 0.9800
